data_1576807
loop_
_publ_author_name
'Mr&#xf3;zek, Ond&#x159;ej'
'Heil, Tabea'
'Hanzl, Luk&#xe1;&#x161;'
'Belyaev, Andrey'
'Sen, Indranil'
'Pilch, Patrick'
'Wang, Zhe'
'Steffen, Andreas'

_publ_section_title
;
 Sodium-based donor-acceptor assemblies featuring thermally activated
 delayed fluorescence enabled by highly efficient through-space charge
 transfer.
;
_journal_issue 9
_journal_name_full 'Chemical science'
_journal_page_first 4803
_journal_page_last 4813
_journal_paper_doi 10.1039/d5sc08432f
_journal_volume 17
_journal_year 2026
_chemical_formula_moiety 'C26 H14 N6 Na, C12 H21 S Si2'
_chemical_formula_sum 'C38 H35 N6 Na S Si2'
_chemical_formula_weight 686.95
_space_group_crystal_system monoclinic
_space_group_IT_number 14
_space_group_name_Hall '-P 2ybc'
_space_group_name_H-M_alt 'P 1 21/c 1'
_atom_sites_solution_hydrogens geom
_atom_sites_solution_primary dual
_audit_block_doi 10.5517/ccdc.csd.cc2gt0p0
_audit_creation_date 2023-08-11
_audit_creation_method
;
Olex2 1.5
(compiled 2021.07.19 svn.r715e62df for OlexSys, GUI svn.r6380)
;
_audit_update_record
;
2023-08-11 deposited with the CCDC.	2025-12-23 downloaded from the CCDC.
;
_cell_angle_alpha 90
_cell_angle_beta 92.8040(10)
_cell_angle_gamma 90
_cell_formula_units_Z 4
_cell_length_a 14.9815(3)
_cell_length_b 13.4030(3)
_cell_length_c 20.4053(4)
_cell_measurement_reflns_used 9966
_cell_measurement_temperature 100.00
_cell_measurement_theta_max 70.050
_cell_measurement_theta_min 3.947
_cell_volume 4092.42(15)
_computing_cell_refinement 'SAINT V8.40A (Bruker, 2019)'
_computing_data_collection APEX3
_computing_data_reduction 'SAINT V8.40A (Bruker, 2019)'
_computing_molecular_graphics 'Olex2 1.5 (Dolomanov et al., 2009)'
_computing_publication_material 'Olex2 1.5 (Dolomanov et al., 2009)'
_computing_structure_refinement 'SHELXL 2019/3 (Sheldrick, 2015)'
_computing_structure_solution 'SHELXT 2014/5 (Sheldrick, 2014)'
_diffrn_ambient_temperature 100.00
_diffrn_detector HPAD
_diffrn_detector_area_resol_mean 7.41
_diffrn_detector_type 'CMOS Photon 100'
_diffrn_measured_fraction_theta_full 0.999
_diffrn_measured_fraction_theta_max 0.996
_diffrn_measurement_device_type 'Bruker D8 Venture'
_diffrn_measurement_method '\f and \w scans'
_diffrn_measurement_specimen_support 'MiTeGen micromount'
_diffrn_radiation_monochromator 'multilayer optics'
_diffrn_radiation_type CuK\a
_diffrn_radiation_wavelength 1.54178
_diffrn_reflns_av_R_equivalents 0.0724
_diffrn_reflns_av_unetI/netI 0.0417
_diffrn_reflns_Laue_measured_fraction_full 0.999
_diffrn_reflns_Laue_measured_fraction_max 0.996
_diffrn_reflns_limit_h_max 18
_diffrn_reflns_limit_h_min -17
_diffrn_reflns_limit_k_max 15
_diffrn_reflns_limit_k_min -16
_diffrn_reflns_limit_l_max 23
_diffrn_reflns_limit_l_min -24
_diffrn_reflns_number 62124
_diffrn_reflns_point_group_measured_fraction_full 0.999
_diffrn_reflns_point_group_measured_fraction_max 0.996
_diffrn_reflns_theta_full 67.679
_diffrn_reflns_theta_max 70.145
_diffrn_reflns_theta_min 2.953
_diffrn_source_current 1.4
_diffrn_source_power 0.07
_diffrn_source_voltage 50.0
_exptl_absorpt_coefficient_mu 1.615
_exptl_absorpt_correction_T_max 0.7533
_exptl_absorpt_correction_T_min 0.6557
_exptl_absorpt_correction_type multi-scan
_exptl_absorpt_process_details
;
SADABS-2016/2 (Bruker,2016/2) was used for absorption correction.
wR2(int) was 0.1063 before and 0.0708 after correction.
The Ratio of minimum to maximum transmission is 0.8704.
The \l/2 correction factor is Not present.
;
_exptl_crystal_colour 'clear reddish red'
_exptl_crystal_colour_lustre clear
_exptl_crystal_colour_modifier reddish
_exptl_crystal_colour_primary red
_exptl_crystal_density_diffrn 1.115
_exptl_crystal_description plate
_exptl_crystal_F_000 1440
_exptl_crystal_preparation 'Crystallization from THF solution'
_exptl_crystal_size_max 0.10
_exptl_crystal_size_mid 0.05
_exptl_crystal_size_min 0.04
_refine_diff_density_max 0.417
_refine_diff_density_min -0.518
_refine_diff_density_rms 0.084
_refine_ls_extinction_coef 0.00102(12)
_refine_ls_extinction_expression Fc^*^=kFc[1+0.001xFc^2^\l^3^/sin(2\q)]^-1/4^
_refine_ls_extinction_method 'SHELXL-2019/2 (Sheldrick 2019)'
_refine_ls_goodness_of_fit_ref 1.105
_refine_ls_hydrogen_treatment constr
_refine_ls_matrix_type full
_refine_ls_number_parameters 563
_refine_ls_number_reflns 7763
_refine_ls_number_restraints 251
_refine_ls_restrained_S_all 1.103
_refine_ls_R_factor_all 0.1085
_refine_ls_R_factor_gt 0.0817
_refine_ls_shift/su_max 0.000
_refine_ls_shift/su_mean 0.000
_refine_ls_structure_factor_coef Fsqd
_refine_ls_weighting_details 'w=1/[\s^2^(Fo^2^)+(0.0793P)^2^+11.4583P] where P=(Fo^2^+2Fc^2^)/3'
_refine_ls_weighting_scheme calc
_refine_ls_wR_factor_gt 0.2143
_refine_ls_wR_factor_ref 0.2317
_reflns_Friedel_coverage 0.000
_reflns_number_gt 5654
_reflns_number_total 7763
_reflns_threshold_expression 'I > 2\s(I)'
_cod_data_source_file d5sc08432f2.cif
_cod_data_source_block work_CCDC1
_cod_depositor_comments 'Adding full bibliography for 1576806--1576807.cif.'
_cod_database_code 1576807
_shelx_shelxl_version_number 2019/3
_shelx_space_group_comment
;
The symmetry employed for this shelxl refinement is uniquely defined
by the following loop, which should always be used as a source of
symmetry information in preference to the above space-group names.
They are only intended as comments.
;
_shelx_estimated_absorpt_t_max 0.938
_shelx_estimated_absorpt_t_min 0.842
_diffrn_ambient_temperature_device 'Oxford Cryostream 800'
_olex2_refinement_description
;
1. Fixed Uiso
 At 1.2 times of:
  All C(H) groups
 At 1.5 times of:
  All C(H,H,H) groups
2. Restrained distances
 C32-C31 = C29-C28 = C28-C27
 1.37 with sigma of 0.02
 C32-C27
 1.38 with sigma of 0.02
 C31-C30 = C30-C29
 1.36 with sigma of 0.02
 C32-C28
 2.38 with sigma of 0.04
 C31-C29
 2.36 with sigma of 0.04
 C32-C30 = C30-C28 = C29-C27
 2.37 with sigma of 0.04
 C32-C31 \\sim C31-C30 \\sim C30-C29 \\sim C29-C28 \\sim C28-C27 \\sim C27-C32
 with sigma of 0.02
 C32-C28 \\sim C32-C30 \\sim C28-C30 \\sim C29-C31 \\sim C29-C27 \\sim C27-C31
 with sigma of 0.04
 Si2-C34 \\sim Si1A-C34A
 with sigma of 0.02
 Si2-C35 \\sim Si1A-C33A
 with sigma of 0.02
 Si2-C28 \\sim Si1A-C32A
 with sigma of 0.02
 C31-C29 \\sim C29A-C31A
 with sigma of 0.04
 C37-C32 \\sim C37A-C28A
 with sigma of 0.04
 Si1-C36 \\sim Si2A-C38A
 with sigma of 0.02
 Si1-C37 \\sim Si2A-C37A
 with sigma of 0.02
 Si1-C38 \\sim Si2A-C36A
 with sigma of 0.02
 Si1-C32 \\sim Si2A-C28A
 with sigma of 0.02
 S1-C27 \\sim S1A-C27A
 with sigma of 0.02
 C36-C37 \\sim C38A-C37A
 with sigma of 0.04
 C34-C28 \\sim C34A-C32A
 with sigma of 0.04
 Si2-C33 \\sim Si1A-C35A
 with sigma of 0.02
 C36-C32 \\sim C38A-C28A
 with sigma of 0.04
 C32-C30 \\sim C28A-C30A
 with sigma of 0.04
 C32-C31 \\sim C28A-C29A
 with sigma of 0.02
 C32-C27 \\sim C28A-C27A
 with sigma of 0.02
 C29-C27 \\sim C31A-C27A
 with sigma of 0.04
 C31-C30 \\sim C29A-C30A
 with sigma of 0.02
 C30-C29 \\sim C30A-C31A
 with sigma of 0.02
 C34-C33 \\sim C34A-C35A
 with sigma of 0.04
 C29-C28 \\sim C31A-C32A
 with sigma of 0.02
 C36-C38 \\sim C38A-C36A
 with sigma of 0.04
 C28-C27 \\sim C32A-C27A
 with sigma of 0.02
 C33-C28 \\sim C35A-C32A
 with sigma of 0.04
 C37-C38 \\sim C37A-C36A
 with sigma of 0.04
 C38-C32 \\sim C36A-C28A
 with sigma of 0.04
 C32-C28 \\sim C28A-C32A
 with sigma of 0.04
 S1-C32 \\sim S1A-C28A
 with sigma of 0.04
 S1-C28 \\sim S1A-C32A
 with sigma of 0.04
 C31-C27 \\sim C29A-C27A
 with sigma of 0.04
 Si2-C29 \\sim Si1A-C31A
 with sigma of 0.04
 Si2-C27 \\sim Si1A-C27A
 with sigma of 0.04
 C30-C28 \\sim C30A-C32A
 with sigma of 0.04
 Si1-C31 \\sim Si2A-C29A
 with sigma of 0.04
 Si1-C27 \\sim Si2A-C27A
 with sigma of 0.04
 C35-C34 \\sim C33A-C34A
 with sigma of 0.04
 C35-C33 \\sim C33A-C35A
 with sigma of 0.04
 C35-C28 \\sim C33A-C32A
 with sigma of 0.04
3. Restrained planarity
 C27, C28, C29, C30, C31, C32
 with sigma of 0.1
4. Uiso/Uaniso restraints and constraints
C27 \\sim C28 \\sim C29 \\sim C30 \\sim C31 \\sim C32: within 2A with sigma of
0.04 and sigma for terminal atoms of 0.08 within 2A
Uanis(C33A) \\sim Ueq: with sigma of 0.001 and sigma for terminal atoms of 0.002
Uanis(C38) = Uanis(C37A)
Uanis(C31A) = Uanis(C32A)
Uanis(C29A) = Uanis(C30A)
5. Rigid body (RIGU) restrains
 C27, C28, C29, C30, C31, C32
 with sigma for 1-2 distances of 0.004 and sigma for 1-3 distances of 0.004
6. Others
 Fixed Sof: C27(0.7) C27A(0.3) C28(0.7) C28A(0.3) C29(0.7) H29(0.7) C29A(0.3)
 H29A(0.3) C30(0.7) H30(0.7) C30A(0.3) H30A(0.3) C31(0.7) H31(0.7) C31A(0.3)
 H31A(0.3) C32(0.7) C32A(0.3) C33(0.7) H33A(0.7) H33B(0.7) H33C(0.7) C33A(0.3)
 H33D(0.3) H33E(0.3) H33F(0.3) C34(0.7) H34A(0.7) H34B(0.7) H34C(0.7) C34A(0.3)
 H34D(0.3) H34E(0.3) H34F(0.3) C35(0.7) H35A(0.7) H35B(0.7) H35C(0.7) C35A(0.3)
 H35D(0.3) H35E(0.3) H35F(0.3) C36(0.7) H36A(0.7) H36B(0.7) H36C(0.7) C36A(0.3)
 H36D(0.3) H36E(0.3) H36F(0.3) C37(0.7) H37A(0.7) H37B(0.7) H37C(0.7) C37A(0.3)
 H37D(0.3) H37E(0.3) H37F(0.3) C38(0.7) H38A(0.7) H38B(0.7) H38C(0.7) C38A(0.3)
 H38D(0.3) H38E(0.3) H38F(0.3) S1(0.7) S1A(0.3) Si1(0.7) Si1A(0.3) Si2(0.7)
 Si2A(0.3)
7.a Aromatic/amide H refined with riding coordinates:
 C4(H4), C5(H5), C6(H6), C9(H9), C10(H10), C11(H11), C13(H13), C14(H14),
 C15(H15), C16(H16), C20(H20), C22(H22), C23(H23), C24(H24), C29(H29),
 C29A(H29A), C30(H30), C30A(H30A), C31(H31), C31A(H31A)
7.b Idealised Me refined as rotating group:
 C33(H33A,H33B,H33C), C33A(H33D,H33E,H33F), C34(H34A,H34B,H34C), C34A(H34D,
 H34E,H34F), C35(H35A,H35B,H35C), C35A(H35D,H35E,H35F), C36(H36A,H36B,H36C),
 C36A(H36D,H36E,H36F), C37(H37A,H37B,H37C), C37A(H37D,H37E,H37F), C38(H38A,H38B,
 H38C), C38A(H38D,H38E,H38F)
;
_smtbx_masks_void_probe_radius 1.2
_smtbx_masks_void_truncation_radius 1.2
_olex2_submission_special_instructions 'No special instructions were received'

loop_
_space_group_symop_operation_xyz
'x, y, z'
'-x, y+1/2, -z+1/2'
'-x, -y, -z'
'x, -y-1/2, z-1/2'

loop_
_atom_site_label
_atom_site_type_symbol
_atom_site_fract_x
_atom_site_fract_y
_atom_site_fract_z
_atom_site_U_iso_or_equiv
_atom_site_adp_type
_atom_site_occupancy
_atom_site_site_symmetry_order
_atom_site_calc_flag
_atom_site_refinement_flags_posn
_atom_site_refinement_flags_adp
_atom_site_refinement_flags_occupancy
_atom_site_disorder_assembly
_atom_site_disorder_group
C1 C 0.3783(3) -0.0028(3) 0.1827(2) 0.0381(10) Uani 1 1 d . . . . .
C2 C 0.4407(3) -0.0839(3) 0.1780(2) 0.0324(9) Uani 1 1 d . . . . .
C3 C 0.5161(3) -0.0867(3) 0.2250(2) 0.0338(9) Uani 1 1 d . . . . .
C4 C 0.5316(3) -0.0151(3) 0.2750(2) 0.0449(11) Uani 1 1 d . . . . .
H4 H 0.491658 0.039391 0.279098 0.054 Uiso 1 1 calc R U . . .
C5 C 0.6044(3) -0.0249(4) 0.3172(2) 0.0506(13) Uani 1 1 d . . . . .
H5 H 0.615722 0.021902 0.351609 0.061 Uiso 1 1 calc R U . . .
C6 C 0.6622(3) -0.1054(3) 0.3088(2) 0.0438(11) Uani 1 1 d . . . . .
H6 H 0.713278 -0.111086 0.338044 0.053 Uiso 1 1 calc R U . . .
C7 C 0.5784(3) -0.1658(3) 0.22029(19) 0.0298(8) Uani 1 1 d . . . . .
C8 C 0.5659(2) -0.2411(3) 0.16916(18) 0.0265(8) Uani 1 1 d . . . . .
C9 C 0.6152(3) -0.3817(3) 0.11881(19) 0.0308(9) Uani 1 1 d . . . . .
H9 H 0.658760 -0.432762 0.115619 0.037 Uiso 1 1 calc R U . . .
C10 C 0.5414(3) -0.3824(3) 0.0738(2) 0.0344(9) Uani 1 1 d . . . . .
H10 H 0.535374 -0.433012 0.041267 0.041 Uiso 1 1 calc R U . . .
C11 C 0.4783(3) -0.3092(3) 0.0775(2) 0.0343(9) Uani 1 1 d . . . . .
H11 H 0.427312 -0.308643 0.047904 0.041 Uiso 1 1 calc R U . . .
C12 C 0.4901(2) -0.2342(3) 0.12592(19) 0.0290(8) Uani 1 1 d . . . . .
C13 C 0.4277(3) -0.1547(3) 0.1306(2) 0.0328(9) Uani 1 1 d . . . . .
H13 H 0.377034 -0.151108 0.100802 0.039 Uiso 1 1 calc R U . . .
C14 C 0.1428(3) 0.3834(3) 0.3078(2) 0.0399(10) Uani 1 1 d . . . . .
H14 H 0.193627 0.382199 0.337500 0.048 Uiso 1 1 calc R U . . .
C15 C 0.0792(3) 0.4587(4) 0.3153(2) 0.0465(11) Uani 1 1 d . . . . .
H15 H 0.085758 0.505576 0.350146 0.056 Uiso 1 1 calc R U . . .
C16 C 0.0076(3) 0.4632(4) 0.2715(2) 0.0464(12) Uani 1 1 d . . . . .
H16 H -0.036297 0.513718 0.275282 0.056 Uiso 1 1 calc R U . . .
C17 C -0.0007(3) 0.3933(3) 0.2211(2) 0.0371(10) Uani 1 1 d . . . . .
C18 C -0.1364(3) 0.4745(4) 0.1755(2) 0.0483(12) Uani 1 1 d . . . . .
C19 C -0.0725(3) 0.3949(3) 0.1721(2) 0.0391(10) Uani 1 1 d . . . . .
C20 C -0.0806(3) 0.3241(3) 0.1244(2) 0.0389(10) Uani 1 1 d . . . . .
H20 H -0.129731 0.325904 0.093144 0.047 Uiso 1 1 calc R U . . .
C21 C -0.0149(3) 0.2469(3) 0.1212(2) 0.0342(9) Uani 1 1 d . . . . .
C22 C -0.0200(3) 0.1719(3) 0.0719(2) 0.0369(10) Uani 1 1 d . . . . .
H22 H -0.069140 0.169666 0.040729 0.044 Uiso 1 1 calc R U . . .
C23 C 0.0468(3) 0.1033(3) 0.0703(2) 0.0355(9) Uani 1 1 d . . . . .
H23 H 0.045288 0.053198 0.037353 0.043 Uiso 1 1 calc R U . . .
C24 C 0.1178(3) 0.1071(3) 0.1173(2) 0.0320(9) Uani 1 1 d . . . . .
H24 H 0.163983 0.058932 0.114863 0.038 Uiso 1 1 calc R U . . .
C25 C 0.0588(2) 0.2434(3) 0.16669(19) 0.0285(8) Uani 1 1 d . . . . .
C26 C 0.0657(3) 0.3190(3) 0.21810(19) 0.0304(9) Uani 1 1 d . . . . .
C27 C 0.2536(4) -0.2285(4) 0.0090(3) 0.0186(11) Uani 0.7 1 d D U P A 1
C27A C 0.2501(10) -0.2767(9) -0.0079(8) 0.054(6) Uani 0.3 1 d D . P B 2
C28 C 0.3053(3) -0.2580(3) -0.0447(2) 0.0194(10) Uani 0.7 1 d D U P A 1
C28A C 0.1982(10) -0.2508(9) 0.0447(7) 0.067(6) Uani 0.3 1 d D . P B 2
C29 C 0.3233(3) -0.3584(3) -0.0557(2) 0.0203(10) Uani 0.7 1 d D U P A 1
H29 H 0.355956 -0.376218 -0.092708 0.024 Uiso 0.7 1 calc R U P A 1
C29A C 0.1806(10) -0.1495(9) 0.0587(8) 0.049(4) Uani 0.3 1 d D . P B 2
H29A H 0.146022 -0.131796 0.094752 0.059 Uiso 0.3 1 calc R U P B 2
C30 C 0.2945(7) -0.4350(6) -0.0135(4) 0.035(2) Uani 0.7 1 d D U P A 1
H30 H 0.310086 -0.502978 -0.019705 0.042 Uiso 0.7 1 calc R U P A 1
C30A C 0.2149(16) -0.0769(12) 0.0191(11) 0.049(4) Uani 0.3 1 d D . P B 2
H30A H 0.203130 -0.008728 0.027941 0.059 Uiso 0.3 1 calc R U P B 2
C31 C 0.2419(3) -0.4048(3) 0.0376(2) 0.0236(10) Uani 0.7 1 d D U P A 1
H31 H 0.218604 -0.454679 0.065112 0.028 Uiso 0.7 1 calc R U P A 1
C31A C 0.2661(11) -0.1014(10) -0.0335(9) 0.073(4) Uani 0.3 1 d D . P B 2
H31A H 0.288233 -0.050075 -0.060505 0.088 Uiso 0.3 1 calc R U P B 2
C32 C 0.2221(3) -0.3064(4) 0.0504(2) 0.0213(11) Uani 0.7 1 d D U P A 1
C32A C 0.2856(11) -0.2024(10) -0.0471(8) 0.073(4) Uani 0.3 1 d D . P B 2
C33 C 0.4378(4) -0.0812(4) -0.0527(3) 0.0382(14) Uani 0.7 1 d D . P A 1
H33A H 0.406529 -0.044153 -0.019385 0.057 Uiso 0.7 1 calc R U P A 1
H33B H 0.464900 -0.034099 -0.082672 0.057 Uiso 0.7 1 calc R U P A 1
H33C H 0.484672 -0.122532 -0.031300 0.057 Uiso 0.7 1 calc R U P A 1
C33A C 0.380(2) -0.0977(16) -0.1586(15) 0.144(12) Uani 0.3 1 d D U P B 2
H33D H 0.325447 -0.056667 -0.161919 0.216 Uiso 0.3 1 calc R U P B 2
H33E H 0.401836 -0.108070 -0.202452 0.216 Uiso 0.3 1 calc R U P B 2
H33F H 0.425451 -0.063618 -0.130904 0.216 Uiso 0.3 1 calc R U P B 2
C34 C 0.2728(4) -0.0857(5) -0.1475(3) 0.0416(15) Uani 0.7 1 d D . P A 1
H34A H 0.228382 -0.129801 -0.169344 0.062 Uiso 0.7 1 calc R U P A 1
H34B H 0.302664 -0.046521 -0.180507 0.062 Uiso 0.7 1 calc R U P A 1
H34C H 0.242913 -0.040690 -0.117721 0.062 Uiso 0.7 1 calc R U P A 1
C34A C 0.4641(12) -0.279(2) -0.0970(14) 0.114(10) Uani 0.3 1 d D . P B 2
H34D H 0.487979 -0.248125 -0.056233 0.171 Uiso 0.3 1 calc R U P B 2
H34E H 0.505612 -0.267709 -0.131877 0.171 Uiso 0.3 1 calc R U P B 2
H34F H 0.456719 -0.350790 -0.090189 0.171 Uiso 0.3 1 calc R U P B 2
C35 C 0.4220(4) -0.2326(5) -0.1621(3) 0.0381(14) Uani 0.7 1 d D . P A 1
H35A H 0.467575 -0.274034 -0.139311 0.057 Uiso 0.7 1 calc R U P A 1
H35B H 0.450920 -0.184938 -0.190673 0.057 Uiso 0.7 1 calc R U P A 1
H35C H 0.381115 -0.275127 -0.188573 0.057 Uiso 0.7 1 calc R U P A 1
C35A C 0.2938(15) -0.297(2) -0.1878(12) 0.134(14) Uani 0.3 1 d D . P B 2
H35D H 0.286140 -0.365617 -0.172743 0.201 Uiso 0.3 1 calc R U P B 2
H35E H 0.329352 -0.296833 -0.226918 0.201 Uiso 0.3 1 calc R U P B 2
H35F H 0.235147 -0.267272 -0.198655 0.201 Uiso 0.3 1 calc R U P B 2
C36 C 0.2096(4) -0.1992(5) 0.1880(3) 0.0387(14) Uani 0.7 1 d D . P A 1
H36A H 0.270116 -0.224831 0.197558 0.058 Uiso 0.7 1 calc R U P A 1
H36B H 0.175919 -0.201309 0.227949 0.058 Uiso 0.7 1 calc R U P A 1
H36C H 0.213047 -0.130112 0.172515 0.058 Uiso 0.7 1 calc R U P A 1
C36A C 0.074(2) -0.2778(19) 0.1576(12) 0.151(15) Uani 0.3 1 d D . P B 2
H36D H 0.039076 -0.326519 0.181727 0.227 Uiso 0.3 1 calc R U P B 2
H36E H 0.032540 -0.230720 0.134927 0.227 Uiso 0.3 1 calc R U P B 2
H36F H 0.113808 -0.241316 0.188351 0.227 Uiso 0.3 1 calc R U P B 2
C37 C 0.0396(4) -0.2271(5) 0.0982(3) 0.0364(14) Uani 0.7 1 d D . P A 1
H37A H 0.044640 -0.156402 0.086771 0.055 Uiso 0.7 1 calc R U P A 1
H37B H -0.000490 -0.234441 0.134426 0.055 Uiso 0.7 1 calc R U P A 1
H37C H 0.015323 -0.264321 0.059952 0.055 Uiso 0.7 1 calc R U P A 1
C37A C 0.2175(10) -0.4282(11) 0.1434(8) 0.0521(17) Uani 0.3 1 d D . P B 2
H37D H 0.262411 -0.388736 0.168521 0.078 Uiso 0.3 1 calc R U P B 2
H37E H 0.247219 -0.471522 0.112569 0.078 Uiso 0.3 1 calc R U P B 2
H37F H 0.184052 -0.469112 0.173567 0.078 Uiso 0.3 1 calc R U P B 2
C38 C 0.1294(5) -0.3992(5) 0.1649(4) 0.0521(17) Uani 0.7 1 d D . P A 1
H38A H 0.101814 -0.445621 0.132807 0.078 Uiso 0.7 1 calc R U P A 1
H38B H 0.088855 -0.388123 0.200417 0.078 Uiso 0.7 1 calc R U P A 1
H38C H 0.185698 -0.427560 0.183003 0.078 Uiso 0.7 1 calc R U P A 1
C38A C 0.0567(14) -0.4222(18) 0.0460(11) 0.113(10) Uani 0.3 1 d D . P B 2
H38D H 0.039063 -0.480136 0.071658 0.169 Uiso 0.3 1 calc R U P B 2
H38E H 0.084801 -0.444965 0.006277 0.169 Uiso 0.3 1 calc R U P B 2
H38F H 0.003628 -0.382356 0.033634 0.169 Uiso 0.3 1 calc R U P B 2
N1 N 0.1243(2) 0.1745(2) 0.16543(15) 0.0284(7) Uani 1 1 d . . . . .
N2 N 0.1362(2) 0.3143(2) 0.26192(17) 0.0334(8) Uani 1 1 d . . . . .
N3 N 0.6503(2) -0.1744(2) 0.26258(17) 0.0343(8) Uani 1 1 d . . . . .
N4 N 0.6276(2) -0.3132(2) 0.16594(15) 0.0280(7) Uani 1 1 d . . . . .
N5 N 0.3295(3) 0.0628(3) 0.18829(19) 0.0461(10) Uani 1 1 d . . . . .
N6 N -0.1840(3) 0.5416(3) 0.1819(2) 0.0547(11) Uani 1 1 d . . . . .
Na1 Na 0.24739(9) 0.18214(10) 0.25110(7) 0.0273(4) Uani 1 1 d . . . . .
S1 S 0.22720(11) -0.10447(11) 0.02346(9) 0.0214(4) Uani 0.7 1 d D . P A 1
S1A S 0.2757(5) -0.4029(5) -0.0238(4) 0.0516(17) Uani 0.3 1 d D . P B 2
Si1 Si 0.15242(10) -0.27719(12) 0.12361(8) 0.0250(3) Uani 0.7 1 d D . P A 1
Si1A Si 0.3531(4) -0.2219(5) -0.1211(3) 0.0674(15) Uani 0.3 1 d D . P B 2
Si2 Si 0.35710(10) -0.16230(12) -0.09977(8) 0.0246(3) Uani 0.7 1 d D . P A 1
Si2A Si 0.1392(4) -0.3429(5) 0.0972(3) 0.077(2) Uani 0.3 1 d D . P B 2

loop_
_atom_site_aniso_label
_atom_site_aniso_U_11
_atom_site_aniso_U_22
_atom_site_aniso_U_33
_atom_site_aniso_U_23
_atom_site_aniso_U_13
_atom_site_aniso_U_12
C1 0.035(2) 0.040(2) 0.039(2) 0.0078(19) -0.0016(18) 0.0098(19)
C2 0.029(2) 0.032(2) 0.036(2) 0.0078(17) 0.0008(17) 0.0093(17)
C3 0.032(2) 0.033(2) 0.036(2) 0.0012(18) -0.0004(17) 0.0087(17)
C4 0.048(3) 0.041(3) 0.045(3) -0.003(2) 0.003(2) 0.022(2)
C5 0.063(3) 0.046(3) 0.042(3) -0.013(2) -0.007(2) 0.017(2)
C6 0.047(3) 0.039(2) 0.044(3) -0.009(2) -0.011(2) 0.012(2)
C7 0.026(2) 0.029(2) 0.034(2) 0.0030(17) 0.0015(16) 0.0041(16)
C8 0.0228(18) 0.029(2) 0.0279(19) 0.0035(16) 0.0030(15) 0.0044(15)
C9 0.030(2) 0.026(2) 0.036(2) 0.0008(17) -0.0034(17) 0.0063(16)
C10 0.036(2) 0.031(2) 0.036(2) -0.0041(17) -0.0030(18) -0.0018(17)
C11 0.025(2) 0.040(2) 0.037(2) 0.0027(18) -0.0070(17) -0.0005(17)
C12 0.0221(19) 0.033(2) 0.031(2) 0.0045(17) -0.0006(15) 0.0030(15)
C13 0.0234(19) 0.039(2) 0.036(2) 0.0074(18) -0.0023(16) 0.0078(17)
C14 0.042(2) 0.037(2) 0.040(2) -0.0076(19) -0.0011(19) 0.0063(19)
C15 0.049(3) 0.045(3) 0.046(3) -0.006(2) 0.001(2) 0.011(2)
C16 0.048(3) 0.045(3) 0.046(3) 0.001(2) 0.006(2) 0.024(2)
C17 0.037(2) 0.037(2) 0.038(2) 0.0067(19) 0.0064(18) 0.0133(18)
C18 0.041(3) 0.060(3) 0.044(3) 0.011(2) 0.002(2) 0.019(2)
C19 0.032(2) 0.044(3) 0.041(2) 0.012(2) 0.0050(18) 0.0182(19)
C20 0.027(2) 0.053(3) 0.037(2) 0.009(2) -0.0014(17) 0.0131(19)
C21 0.024(2) 0.043(2) 0.035(2) 0.0082(19) 0.0023(16) 0.0039(17)
C22 0.024(2) 0.050(3) 0.036(2) 0.005(2) -0.0061(17) -0.0049(18)
C23 0.034(2) 0.038(2) 0.034(2) -0.0020(18) -0.0025(17) -0.0123(18)
C24 0.029(2) 0.030(2) 0.037(2) -0.0011(17) 0.0004(17) 0.0009(16)
C25 0.0262(19) 0.030(2) 0.030(2) 0.0057(16) 0.0034(16) 0.0047(16)
C26 0.027(2) 0.031(2) 0.033(2) 0.0040(17) 0.0021(16) 0.0046(16)
C27 0.014(3) 0.018(3) 0.023(3) 0.002(2) -0.002(2) -0.001(2)
C27A 0.022(8) 0.052(13) 0.087(16) 0.022(11) -0.015(9) -0.009(9)
C28 0.014(2) 0.019(2) 0.024(2) 0.002(2) -0.0057(19) 0.003(2)
C28A 0.038(10) 0.081(15) 0.078(14) -0.035(12) -0.027(10) 0.018(10)
C29 0.015(2) 0.021(2) 0.025(2) -0.004(2) 0.0048(19) -0.0037(19)
C29A 0.045(7) 0.034(7) 0.069(9) -0.023(7) 0.003(7) 0.014(6)
C30 0.031(5) 0.031(5) 0.044(4) -0.001(3) 0.010(4) 0.000(3)
C30A 0.045(7) 0.034(7) 0.069(9) -0.023(7) 0.003(7) 0.014(6)
C31 0.025(3) 0.019(2) 0.027(3) 0.002(2) 0.004(2) -0.0050(19)
C31A 0.063(9) 0.057(8) 0.097(12) -0.002(8) -0.028(8) -0.027(8)
C32 0.020(3) 0.018(2) 0.026(3) -0.001(2) 0.000(2) -0.001(2)
C32A 0.063(9) 0.057(8) 0.097(12) -0.002(8) -0.028(8) -0.027(8)
C33 0.036(3) 0.031(3) 0.048(4) 0.001(3) 0.008(3) -0.014(3)
C33A 0.144(13) 0.144(13) 0.144(13) 0.000(2) 0.007(2) 0.000(2)
C34 0.041(3) 0.044(4) 0.040(3) 0.018(3) 0.002(3) 0.019(3)
C34A 0.076(17) 0.11(2) 0.16(3) 0.02(2) 0.017(18) 0.031(16)
C35 0.041(3) 0.034(3) 0.039(3) 0.008(3) 0.005(3) 0.004(3)
C35A 0.071(17) 0.19(3) 0.15(3) -0.11(3) 0.003(17) 0.000(19)
C36 0.033(3) 0.048(4) 0.035(3) -0.013(3) 0.005(3) 0.001(3)
C36A 0.21(4) 0.071(19) 0.17(3) -0.01(2) -0.05(3) 0.03(2)
C37 0.026(3) 0.045(4) 0.039(3) 0.004(3) 0.004(2) 0.008(3)
C37A 0.063(4) 0.040(3) 0.056(4) 0.012(3) 0.025(3) 0.003(3)
C38 0.063(4) 0.040(3) 0.056(4) 0.012(3) 0.025(3) 0.003(3)
C38A 0.082(17) 0.102(19) 0.16(3) -0.007(18) 0.062(18) -0.045(15)
N1 0.0250(16) 0.0297(17) 0.0304(17) 0.0025(14) -0.0002(13) 0.0006(13)
N2 0.0329(18) 0.0309(18) 0.0365(19) -0.0012(15) 0.0022(15) 0.0035(14)
N3 0.0346(19) 0.0314(18) 0.0362(19) -0.0052(15) -0.0038(15) 0.0073(14)
N4 0.0259(16) 0.0267(17) 0.0313(17) 0.0012(14) -0.0013(13) 0.0004(13)
N5 0.041(2) 0.047(2) 0.051(2) 0.0010(18) -0.0020(17) 0.0183(18)
N6 0.047(2) 0.060(3) 0.056(3) 0.003(2) -0.003(2) 0.027(2)
Na1 0.0226(7) 0.0210(7) 0.0376(8) -0.0013(6) -0.0060(6) 0.0000(5)
S1 0.0204(8) 0.0136(7) 0.0298(7) -0.0007(6) -0.0016(6) 0.0021(6)
S1A 0.041(3) 0.041(3) 0.072(4) -0.014(3) -0.005(3) 0.003(3)
Si1 0.0272(8) 0.0185(8) 0.0298(8) -0.0015(6) 0.0054(6) 0.0004(6)
Si1A 0.062(3) 0.064(4) 0.078(4) 0.021(3) 0.026(3) 0.006(3)
Si2 0.0259(8) 0.0182(8) 0.0298(8) 0.0041(6) 0.0039(6) 0.0039(6)
Si2A 0.054(3) 0.089(5) 0.088(4) 0.045(4) 0.023(3) 0.029(3)

loop_
_atom_type_symbol
_atom_type_description
_atom_type_scat_dispersion_real
_atom_type_scat_dispersion_imag
_atom_type_scat_source
C C 0.0181 0.0091 'International Tables Vol C Tables 4.2.6.8 and 6.1.1.4'
H H 0.0000 0.0000 'International Tables Vol C Tables 4.2.6.8 and 6.1.1.4'
N N 0.0311 0.0180 'International Tables Vol C Tables 4.2.6.8 and 6.1.1.4'
Na Na 0.1353 0.1239 'International Tables Vol C Tables 4.2.6.8 and 6.1.1.4'
S S 0.3331 0.5567 'International Tables Vol C Tables 4.2.6.8 and 6.1.1.4'
Si Si 0.2541 0.3302 'International Tables Vol C Tables 4.2.6.8 and 6.1.1.4'

loop_
_citation_id
_citation_doi
_citation_year
1 10.26434/chemrxiv-2025-zstkc-v2 2025

loop_
_geom_angle_atom_site_label_1
_geom_angle_atom_site_label_2
_geom_angle_atom_site_label_3
_geom_angle
_geom_angle_site_symmetry_1
_geom_angle_site_symmetry_3
_geom_angle_publ_flag
N5 C1 C2 177.9(5) . . ?
C1 C2 C3 117.7(4) . . ?
C13 C2 C1 120.1(4) . . ?
C13 C2 C3 122.2(4) . . ?
C4 C3 C2 123.8(4) . . ?
C4 C3 C7 118.2(4) . . ?
C7 C3 C2 118.0(4) . . ?
C3 C4 H4 120.4 . . ?
C5 C4 C3 119.3(4) . . ?
C5 C4 H4 120.4 . . ?
C4 C5 H5 120.7 . . ?
C4 C5 C6 118.5(4) . . ?
C6 C5 H5 120.7 . . ?
C5 C6 H6 117.9 . . ?
N3 C6 C5 124.2(4) . . ?
N3 C6 H6 117.9 . . ?
C3 C7 C8 120.3(3) . . ?
N3 C7 C3 121.8(4) . . ?
N3 C7 C8 117.9(3) . . ?
C12 C8 C7 118.3(3) . . ?
N4 C8 C7 118.0(3) . . ?
N4 C8 C12 123.7(4) . . ?
C10 C9 H9 118.2 . . ?
N4 C9 H9 118.2 . . ?
N4 C9 C10 123.6(4) . . ?
C9 C10 H10 120.5 . . ?
C11 C10 C9 119.0(4) . . ?
C11 C10 H10 120.5 . . ?
C10 C11 H11 120.5 . . ?
C10 C11 C12 119.0(4) . . ?
C12 C11 H11 120.5 . . ?
C8 C12 C11 117.5(3) . . ?
C8 C12 C13 121.3(4) . . ?
C11 C12 C13 121.2(4) . . ?
C2 C13 C12 119.8(4) . . ?
C2 C13 H13 120.1 . . ?
C12 C13 H13 120.1 . . ?
C15 C14 H14 118.1 . . ?
N2 C14 H14 118.1 . . ?
N2 C14 C15 123.8(4) . . ?
C14 C15 H15 120.8 . . ?
C16 C15 C14 118.5(4) . . ?
C16 C15 H15 120.8 . . ?
C15 C16 H16 120.2 . . ?
C15 C16 C17 119.6(4) . . ?
C17 C16 H16 120.2 . . ?
C16 C17 C19 122.8(4) . . ?
C16 C17 C26 118.1(4) . . ?
C26 C17 C19 119.1(4) . . ?
N6 C18 C19 175.0(6) . . ?
C17 C19 C18 117.2(4) . . ?
C20 C19 C17 121.8(4) . . ?
C20 C19 C18 121.0(4) . . ?
C19 C20 H20 120.1 . . ?
C19 C20 C21 119.9(4) . . ?
C21 C20 H20 120.1 . . ?
C22 C21 C20 122.0(4) . . ?
C25 C21 C20 120.9(4) . . ?
C25 C21 C22 117.1(4) . . ?
C21 C22 H22 120.6 . . ?
C23 C22 C21 118.7(4) . . ?
C23 C22 H22 120.6 . . ?
C22 C23 H23 120.2 . . ?
C22 C23 C24 119.6(4) . . ?
C24 C23 H23 120.2 . . ?
C23 C24 H24 118.1 . . ?
N1 C24 C23 123.8(4) . . ?
N1 C24 H24 118.1 . . ?
C21 C25 C26 118.5(3) . . ?
N1 C25 C21 123.9(4) . . ?
N1 C25 C26 117.6(3) . . ?
C17 C26 C25 119.8(4) . . ?
N2 C26 C17 122.2(4) . . ?
N2 C26 C25 118.0(3) . . ?
C28 C27 C32 117.2(4) . . ?
C28 C27 S1 122.1(4) . . ?
C32 C27 S1 120.7(4) . . ?
C28A C27A S1A 120.8(9) . . ?
C32A C27A C28A 120.2(11) . . ?
C32A C27A S1A 119.0(10) . . ?
C27 C28 Si2 121.4(4) . . ?
C29 C28 C27 120.5(4) . . ?
C29 C28 Si2 118.0(4) . . ?
C27A C28A C29A 120.6(11) . . ?
C27A C28A Si2A 124.6(9) . . ?
C29A C28A Si2A 114.6(9) . . ?
C28 C29 H29 118.9 . . ?
C28 C29 C30 122.3(5) . . ?
C30 C29 H29 118.9 . . ?
C28A C29A H29A 120.7 . . ?
C30A C29A C28A 118.6(12) . . ?
C30A C29A H29A 120.7 . . ?
C29 C30 H30 121.9 . . ?
C31 C30 C29 116.2(6) . . ?
C31 C30 H30 121.9 . . ?
C29A C30A H30A 119.3 . . ?
C29A C30A C31A 121.5(13) . . ?
C31A C30A H30A 119.3 . . ?
C30 C31 H31 118.2 . . ?
C32 C31 C30 123.5(5) . . ?
C32 C31 H31 118.2 . . ?
C30A C31A H31A 119.9 . . ?
C30A C31A C32A 120.2(13) . . ?
C32A C31A H31A 119.9 . . ?
C27 C32 Si1 121.3(4) . . ?
C31 C32 C27 120.2(4) . . ?
C31 C32 Si1 118.4(4) . . ?
C27A C32A C31A 118.8(11) . . ?
C27A C32A Si1A 126.6(10) . . ?
C31A C32A Si1A 114.5(10) . . ?
H33A C33 H33B 109.5 . . ?
H33A C33 H33C 109.5 . . ?
H33B C33 H33C 109.5 . . ?
Si2 C33 H33A 109.5 . . ?
Si2 C33 H33B 109.5 . . ?
Si2 C33 H33C 109.5 . . ?
H33D C33A H33E 109.5 . . ?
H33D C33A H33F 109.5 . . ?
H33E C33A H33F 109.5 . . ?
Si1A C33A H33D 109.5 . . ?
Si1A C33A H33E 109.5 . . ?
Si1A C33A H33F 109.5 . . ?
H34A C34 H34B 109.5 . . ?
H34A C34 H34C 109.5 . . ?
H34B C34 H34C 109.5 . . ?
Si2 C34 H34A 109.5 . . ?
Si2 C34 H34B 109.5 . . ?
Si2 C34 H34C 109.5 . . ?
H34D C34A H34E 109.5 . . ?
H34D C34A H34F 109.5 . . ?
H34E C34A H34F 109.5 . . ?
Si1A C34A H34D 109.5 . . ?
Si1A C34A H34E 109.5 . . ?
Si1A C34A H34F 109.5 . . ?
H35A C35 H35B 109.5 . . ?
H35A C35 H35C 109.5 . . ?
H35B C35 H35C 109.5 . . ?
Si2 C35 H35A 109.5 . . ?
Si2 C35 H35B 109.5 . . ?
Si2 C35 H35C 109.5 . . ?
H35D C35A H35E 109.5 . . ?
H35D C35A H35F 109.5 . . ?
H35E C35A H35F 109.5 . . ?
Si1A C35A H35D 109.5 . . ?
Si1A C35A H35E 109.5 . . ?
Si1A C35A H35F 109.5 . . ?
H36A C36 H36B 109.5 . . ?
H36A C36 H36C 109.5 . . ?
H36B C36 H36C 109.5 . . ?
Si1 C36 H36A 109.5 . . ?
Si1 C36 H36B 109.5 . . ?
Si1 C36 H36C 109.5 . . ?
H36D C36A H36E 109.5 . . ?
H36D C36A H36F 109.5 . . ?
H36E C36A H36F 109.5 . . ?
Si2A C36A H36D 109.5 . . ?
Si2A C36A H36E 109.5 . . ?
Si2A C36A H36F 109.5 . . ?
H37A C37 H37B 109.5 . . ?
H37A C37 H37C 109.5 . . ?
H37B C37 H37C 109.5 . . ?
Si1 C37 H37A 109.5 . . ?
Si1 C37 H37B 109.5 . . ?
Si1 C37 H37C 109.5 . . ?
H37D C37A H37E 109.5 . . ?
H37D C37A H37F 109.5 . . ?
H37E C37A H37F 109.5 . . ?
Si2A C37A H37D 109.5 . . ?
Si2A C37A H37E 109.5 . . ?
Si2A C37A H37F 109.5 . . ?
H38A C38 H38B 109.5 . . ?
H38A C38 H38C 109.5 . . ?
H38B C38 H38C 109.5 . . ?
Si1 C38 H38A 109.5 . . ?
Si1 C38 H38B 109.5 . . ?
Si1 C38 H38C 109.5 . . ?
H38D C38A H38E 109.5 . . ?
H38D C38A H38F 109.5 . . ?
H38E C38A H38F 109.5 . . ?
Si2A C38A H38D 109.5 . . ?
Si2A C38A H38E 109.5 . . ?
Si2A C38A H38F 109.5 . . ?
C24 N1 C25 116.8(3) . . ?
C24 N1 Na1 124.9(3) . . ?
C25 N1 Na1 118.3(3) . . ?
C14 N2 C26 117.8(4) . . ?
C14 N2 Na1 123.1(3) . . ?
C26 N2 Na1 119.1(3) . . ?
C6 N3 C7 118.1(4) . . ?
C6 N3 Na1 123.8(3) . 2_645 ?
C7 N3 Na1 118.1(3) . 2_645 ?
C8 N4 Na1 119.2(2) . 2_645 ?
C9 N4 C8 117.3(3) . . ?
C9 N4 Na1 123.5(2) . 2_645 ?
C1 N5 Na1 153.8(4) . . ?
C18 N6 Na1 152.3(4) . 2 ?
N1 Na1 N3 113.24(12) . 2_655 ?
N1 Na1 N6 93.65(12) . 2_545 ?
N2 Na1 N1 66.93(11) . . ?
N2 Na1 N3 82.88(12) . 2_655 ?
N2 Na1 N4 114.65(12) . 2_655 ?
N2 Na1 N6 102.37(14) . 2_545 ?
N3 Na1 N6 152.17(13) 2_655 2_545 ?
N4 Na1 N1 178.31(12) 2_655 . ?
N4 Na1 N3 66.73(11) 2_655 2_655 ?
N4 Na1 N6 86.60(12) 2_655 2_545 ?
N5 Na1 N1 88.79(12) . . ?
N5 Na1 N2 152.94(14) . . ?
N5 Na1 N3 96.88(14) . 2_655 ?
N5 Na1 N4 89.54(12) . 2_655 ?
N5 Na1 N6 90.45(15) . 2_545 ?
C36 Si1 C32 114.8(2) . . ?
C36 Si1 C37 112.0(3) . . ?
C36 Si1 C38 105.2(3) . . ?
C37 Si1 C32 112.3(3) . . ?
C37 Si1 C38 104.7(3) . . ?
C38 Si1 C32 107.0(3) . . ?
C32A Si1A C33A 109.7(11) . . ?
C32A Si1A C35A 113.8(10) . . ?
C34A Si1A C32A 110.6(10) . . ?
C34A Si1A C33A 105.4(12) . . ?
C34A Si1A C35A 110.7(12) . . ?
C35A Si1A C33A 106.2(13) . . ?
C33 Si2 C28 111.4(2) . . ?
C33 Si2 C34 110.8(3) . . ?
C33 Si2 C35 107.2(3) . . ?
C34 Si2 C28 113.3(3) . . ?
C34 Si2 C35 106.3(3) . . ?
C35 Si2 C28 107.5(2) . . ?
C28A Si2A C38A 111.3(9) . . ?
C36A Si2A C28A 110.7(10) . . ?
C36A Si2A C37A 107.3(10) . . ?
C36A Si2A C38A 106.2(12) . . ?
C37A Si2A C28A 112.9(7) . . ?
C37A Si2A C38A 108.2(10) . . ?

loop_
_geom_bond_atom_site_label_1
_geom_bond_atom_site_label_2
_geom_bond_distance
_geom_bond_site_symmetry_2
_geom_bond_publ_flag
C1 C2 1.440(5) . ?
C1 N5 1.153(5) . ?
C2 C3 1.446(5) . ?
C2 C13 1.362(6) . ?
C3 C4 1.411(6) . ?
C3 C7 1.419(5) . ?
C4 H4 0.9500 . ?
C4 C5 1.364(6) . ?
C5 H5 0.9500 . ?
C5 C6 1.400(6) . ?
C6 H6 0.9500 . ?
C6 N3 1.326(5) . ?
C7 C8 1.458(5) . ?
C7 N3 1.351(5) . ?
C8 C12 1.406(5) . ?
C8 N4 1.341(5) . ?
C9 H9 0.9500 . ?
C9 C10 1.402(5) . ?
C9 N4 1.336(5) . ?
C10 H10 0.9500 . ?
C10 C11 1.368(6) . ?
C11 H11 0.9500 . ?
C11 C12 1.415(6) . ?
C12 C13 1.425(5) . ?
C13 H13 0.9500 . ?
C14 H14 0.9500 . ?
C14 C15 1.402(6) . ?
C14 N2 1.317(5) . ?
C15 H15 0.9500 . ?
C15 C16 1.363(7) . ?
C16 H16 0.9500 . ?
C16 C17 1.391(6) . ?
C17 C19 1.433(6) . ?
C17 C26 1.410(5) . ?
C18 C19 1.437(6) . ?
C18 N6 1.159(6) . ?
C19 C20 1.361(6) . ?
C20 H20 0.9500 . ?
C20 C21 1.431(6) . ?
C21 C22 1.422(6) . ?
C21 C25 1.407(5) . ?
C22 H22 0.9500 . ?
C22 C23 1.360(6) . ?
C23 H23 0.9500 . ?
C23 C24 1.397(5) . ?
C24 H24 0.9500 . ?
C24 N1 1.334(5) . ?
C25 C26 1.459(6) . ?
C25 N1 1.349(5) . ?
C26 N2 1.352(5) . ?
C27 C28 1.428(6) . ?
C27 C32 1.437(6) . ?
C27 S1 1.738(5) . ?
C27A C28A 1.399(12) . ?
C27A C32A 1.398(12) . ?
C27A S1A 1.767(13) . ?
C28 C29 1.393(6) . ?
C28 Si2 1.896(5) . ?
C28A C29A 1.416(12) . ?
C28A Si2A 1.883(13) . ?
C29 H29 0.9500 . ?
C29 C30 1.421(8) . ?
C29A H29A 0.9500 . ?
C29A C30A 1.380(13) . ?
C30 H30 0.9500 . ?
C30 C31 1.398(8) . ?
C30A H30A 0.9500 . ?
C30A C31A 1.389(13) . ?
C31 H31 0.9500 . ?
C31 C32 1.379(6) . ?
C31A H31A 0.9500 . ?
C31A C32A 1.416(12) . ?
C32 Si1 1.905(5) . ?
C32A Si1A 1.876(13) . ?
C33 H33A 0.9800 . ?
C33 H33B 0.9800 . ?
C33 H33C 0.9800 . ?
C33 Si2 1.858(6) . ?
C33A H33D 0.9800 . ?
C33A H33E 0.9800 . ?
C33A H33F 0.9800 . ?
C33A Si1A 1.883(16) . ?
C34 H34A 0.9800 . ?
C34 H34B 0.9800 . ?
C34 H34C 0.9800 . ?
C34 Si2 1.865(6) . ?
C34A H34D 0.9800 . ?
C34A H34E 0.9800 . ?
C34A H34F 0.9800 . ?
C34A Si1A 1.874(15) . ?
C35 H35A 0.9800 . ?
C35 H35B 0.9800 . ?
C35 H35C 0.9800 . ?
C35 Si2 1.889(6) . ?
C35A H35D 0.9800 . ?
C35A H35E 0.9800 . ?
C35A H35F 0.9800 . ?
C35A Si1A 1.880(15) . ?
C36 H36A 0.9800 . ?
C36 H36B 0.9800 . ?
C36 H36C 0.9800 . ?
C36 Si1 1.856(6) . ?
C36A H36D 0.9800 . ?
C36A H36E 0.9800 . ?
C36A H36F 0.9800 . ?
C36A Si2A 1.835(17) . ?
C37 H37A 0.9800 . ?
C37 H37B 0.9800 . ?
C37 H37C 0.9800 . ?
C37 Si1 1.869(6) . ?
C37A H37D 0.9800 . ?
C37A H37E 0.9800 . ?
C37A H37F 0.9800 . ?
C37A Si2A 1.861(13) . ?
C38 H38A 0.9800 . ?
C38 H38B 0.9800 . ?
C38 H38C 0.9800 . ?
C38 Si1 1.879(6) . ?
C38A H38D 0.9800 . ?
C38A H38E 0.9800 . ?
C38A H38F 0.9800 . ?
C38A Si2A 1.904(15) . ?
N1 Na1 2.480(3) . ?
N2 Na1 2.449(4) . ?
N3 Na1 2.484(4) 2_645 ?
N4 Na1 2.463(3) 2_645 ?
N5 Na1 2.422(4) . ?
N6 Na1 2.539(4) 2 ?

loop_
_geom_torsion_atom_site_label_1
_geom_torsion_atom_site_label_2
_geom_torsion_atom_site_label_3
_geom_torsion_atom_site_label_4
_geom_torsion
_geom_torsion_site_symmetry_1
_geom_torsion_site_symmetry_2
_geom_torsion_site_symmetry_3
_geom_torsion_site_symmetry_4
_geom_torsion_publ_flag
C1 C2 C3 C4 0.2(6) . . . . ?
C1 C2 C3 C7 -179.3(4) . . . . ?
C1 C2 C13 C12 179.4(4) . . . . ?
C2 C3 C4 C5 179.5(5) . . . . ?
C2 C3 C7 C8 0.1(6) . . . . ?
C2 C3 C7 N3 -179.5(4) . . . . ?
C3 C2 C13 C12 -0.8(6) . . . . ?
C3 C4 C5 C6 0.9(8) . . . . ?
C3 C7 C8 C12 -1.2(6) . . . . ?
C3 C7 C8 N4 178.7(4) . . . . ?
C3 C7 N3 C6 -1.0(6) . . . . ?
C3 C7 N3 Na1 179.3(3) . . . 2_645 ?
C4 C3 C7 C8 -179.4(4) . . . . ?
C4 C3 C7 N3 1.0(6) . . . . ?
C4 C5 C6 N3 -0.9(8) . . . . ?
C5 C6 N3 C7 0.9(7) . . . . ?
C5 C6 N3 Na1 -179.4(4) . . . 2_645 ?
C7 C3 C4 C5 -1.0(7) . . . . ?
C7 C8 C12 C11 -178.8(4) . . . . ?
C7 C8 C12 C13 1.3(6) . . . . ?
C7 C8 N4 C9 180.0(3) . . . . ?
C7 C8 N4 Na1 2.9(4) . . . 2_645 ?
C8 C7 N3 C6 179.4(4) . . . . ?
C8 C7 N3 Na1 -0.3(5) . . . 2_645 ?
C8 C12 C13 C2 -0.4(6) . . . . ?
C9 C10 C11 C12 0.9(6) . . . . ?
C10 C9 N4 C8 -0.7(6) . . . . ?
C10 C9 N4 Na1 176.3(3) . . . 2_645 ?
C10 C11 C12 C8 -1.7(6) . . . . ?
C10 C11 C12 C13 178.2(4) . . . . ?
C11 C12 C13 C2 179.7(4) . . . . ?
C12 C8 N4 C9 -0.2(6) . . . . ?
C12 C8 N4 Na1 -177.3(3) . . . 2_645 ?
C13 C2 C3 C4 -179.6(4) . . . . ?
C13 C2 C3 C7 0.9(6) . . . . ?
C14 C15 C16 C17 0.4(7) . . . . ?
C15 C14 N2 C26 2.7(7) . . . . ?
C15 C14 N2 Na1 -179.0(4) . . . . ?
C15 C16 C17 C19 -178.2(5) . . . . ?
C15 C16 C17 C26 0.8(7) . . . . ?
C16 C17 C19 C18 1.7(7) . . . . ?
C16 C17 C19 C20 -178.2(4) . . . . ?
C16 C17 C26 C25 179.1(4) . . . . ?
C16 C17 C26 N2 -0.4(6) . . . . ?
C17 C19 C20 C21 -1.6(7) . . . . ?
C17 C26 N2 C14 -1.4(6) . . . . ?
C17 C26 N2 Na1 -179.7(3) . . . . ?
C18 C19 C20 C21 178.5(4) . . . . ?
C19 C17 C26 C25 -1.9(6) . . . . ?
C19 C17 C26 N2 178.7(4) . . . . ?
C19 C20 C21 C22 -179.4(4) . . . . ?
C19 C20 C21 C25 -0.5(6) . . . . ?
C20 C21 C22 C23 177.2(4) . . . . ?
C20 C21 C25 C26 1.4(6) . . . . ?
C20 C21 C25 N1 -178.1(4) . . . . ?
C21 C22 C23 C24 1.0(6) . . . . ?
C21 C25 C26 C17 -0.1(6) . . . . ?
C21 C25 C26 N2 179.3(4) . . . . ?
C21 C25 N1 C24 0.7(6) . . . . ?
C21 C25 N1 Na1 -179.6(3) . . . . ?
C22 C21 C25 C26 -179.7(4) . . . . ?
C22 C21 C25 N1 0.9(6) . . . . ?
C22 C23 C24 N1 0.7(6) . . . . ?
C23 C24 N1 C25 -1.6(6) . . . . ?
C23 C24 N1 Na1 178.8(3) . . . . ?
C25 C21 C22 C23 -1.7(6) . . . . ?
C25 C26 N2 C14 179.2(4) . . . . ?
C25 C26 N2 Na1 0.8(5) . . . . ?
C26 C17 C19 C18 -177.3(4) . . . . ?
C26 C17 C19 C20 2.8(7) . . . . ?
C26 C25 N1 C24 -178.7(3) . . . . ?
C26 C25 N1 Na1 0.9(4) . . . . ?
C27 C28 C29 C30 -2.4(8) . . . . ?
C27 C28 Si2 C33 61.1(5) . . . . ?
C27 C28 Si2 C34 -64.6(5) . . . . ?
C27 C28 Si2 C35 178.3(4) . . . . ?
C27A C28A C29A C30A 1(3) . . . . ?
C27A C28A Si2A C36A -176.8(17) . . . . ?
C27A C28A Si2A C37A 62.9(17) . . . . ?
C27A C28A Si2A C38A -59.0(18) . . . . ?
C27A C32A Si1A C33A 177.1(18) . . . . ?
C27A C32A Si1A C34A -67(2) . . . . ?
C27A C32A Si1A C35A 58(2) . . . . ?
C28 C27 C32 C31 -0.1(8) . . . . ?
C28 C27 C32 Si1 180.0(4) . . . . ?
C28 C29 C30 C31 3.9(11) . . . . ?
C28A C27A C32A C31A -2(3) . . . . ?
C28A C27A C32A Si1A -177.7(14) . . . . ?
C28A C29A C30A C31A 0(3) . . . . ?
C29 C28 Si2 C33 -115.3(4) . . . . ?
C29 C28 Si2 C34 119.0(4) . . . . ?
C29 C28 Si2 C35 1.9(4) . . . . ?
C29 C30 C31 C32 -3.7(12) . . . . ?
C29A C28A Si2A C36A -1.6(18) . . . . ?
C29A C28A Si2A C37A -121.9(13) . . . . ?
C29A C28A Si2A C38A 116.2(15) . . . . ?
C29A C30A C31A C32A -1(4) . . . . ?
C30 C31 C32 C27 1.9(9) . . . . ?
C30 C31 C32 Si1 -178.2(6) . . . . ?
C30A C31A C32A C27A 2(3) . . . . ?
C30A C31A C32A Si1A 178.5(18) . . . . ?
C31A C32A Si1A C33A 0.8(19) . . . . ?
C31A C32A Si1A C34A 116.6(16) . . . . ?
C31A C32A Si1A C35A -118.0(17) . . . . ?
C32 C27 C28 C29 0.3(7) . . . . ?
C32 C27 C28 Si2 -176.0(4) . . . . ?
C32A C27A C28A C29A 0(3) . . . . ?
C32A C27A C28A Si2A 175.1(14) . . . . ?
N1 C25 C26 C17 179.4(4) . . . . ?
N1 C25 C26 N2 -1.2(5) . . . . ?
N2 C14 C15 C16 -2.3(7) . . . . ?
N3 C7 C8 C12 178.4(4) . . . . ?
N3 C7 C8 N4 -1.7(5) . . . . ?
N4 C8 C12 C11 1.4(6) . . . . ?
N4 C8 C12 C13 -178.5(4) . . . . ?
N4 C9 C10 C11 0.3(6) . . . . ?
S1 C27 C28 C29 -178.4(4) . . . . ?
S1 C27 C28 Si2 5.2(6) . . . . ?
S1 C27 C32 C31 178.7(4) . . . . ?
S1 C27 C32 Si1 -1.3(7) . . . . ?
S1A C27A C28A C29A 177.5(13) . . . . ?
S1A C27A C28A Si2A -8(2) . . . . ?
S1A C27A C32A C31A -178.9(14) . . . . ?
S1A C27A C32A Si1A 5(2) . . . . ?
Si2 C28 C29 C30 174.1(6) . . . . ?
Si2A C28A C29A C30A -174.6(17) . . . . ?

loop_
_smtbx_masks_void_nr
_smtbx_masks_void_average_x
_smtbx_masks_void_average_y
_smtbx_masks_void_average_z
_smtbx_masks_void_volume
_smtbx_masks_void_count_electrons
_smtbx_masks_void_content
1 0.249 0.254 0.499 133.1 42.0 ?
2 0.249 0.246 -0.001 133.1 41.9 ?
3 0.751 0.746 0.501 133.1 41.8 ?
4 0.751 0.754 0.001 133.1 42.0 ?
